data_7022267
loop_
_publ_author_name
'Clegg, William'
'Fleming, Ben J.'
'Garc\'ia-\'Alvarez, Pablo'
'Hogg, Lorna M.'
'Kennedy, Alan R.'
'Klett, Jan'
'Mart\'inez-Mart\'inez, Antonio J'
'Mulvey, Robert E.'
'Russo, Luca'
'O'Hara, Charles T'

_publ_section_title
;
 Structural elucidation of homometallic anthracenolates synthesised via
 deprotonative metallation of anthrone.
;
_journal_issue 7
_journal_name_full 'Dalton transactions (Cambridge, England : 2003)'
_journal_page_first 2512
_journal_page_last 2519
_journal_paper_doi 10.1039/c2dt32176a
_journal_volume 42
_journal_year 2013
_chemical_formula_sum 'C22 H30 N2 O Zn'
_chemical_formula_weight 403.85
_chemical_name_systematic
;
?
;
_space_group_IT_number 14
_symmetry_cell_setting monoclinic
_symmetry_space_group_name_Hall '-P 2ybc'
_symmetry_space_group_name_H-M 'P 1 21/c 1'
_atom_sites_solution_hydrogens geom
_atom_sites_solution_primary direct
_atom_sites_solution_secondary difmap
_audit_creation_method SHELXL-97
_cell_angle_alpha 90.00
_cell_angle_beta 108.087(8)
_cell_angle_gamma 90.00
_cell_formula_units_Z 4
_cell_length_a 12.2484(9)
_cell_length_b 13.6732(7)
_cell_length_c 12.7425(9)
_cell_measurement_reflns_used 8043
_cell_measurement_temperature 123(2)
_cell_measurement_theta_max 30.8647
_cell_measurement_theta_min 2.7720
_cell_volume 2028.6(2)
_computing_data_collection CrysalisPro
_computing_molecular_graphics XSEED
_computing_publication_material SHELXL
_computing_structure_refinement 'SHELXL-97 (Sheldrick, 2008)'
_diffrn_ambient_temperature 123(2)
_diffrn_measured_fraction_theta_full 0.997
_diffrn_measured_fraction_theta_max 0.997
_diffrn_measurement_device_type 'Oxford Diffraction'
_diffrn_measurement_method 'Omega scans'
_diffrn_radiation_monochromator graphite
_diffrn_radiation_source 'fine-focus sealed tube'
_diffrn_radiation_type MoK\a
_diffrn_radiation_wavelength 0.71073
_diffrn_reflns_av_R_equivalents 0.0426
_diffrn_reflns_av_sigmaI/netI 0.0529
_diffrn_reflns_limit_h_max 16
_diffrn_reflns_limit_h_min -16
_diffrn_reflns_limit_k_max 18
_diffrn_reflns_limit_k_min -18
_diffrn_reflns_limit_l_max 17
_diffrn_reflns_limit_l_min -17
_diffrn_reflns_number 21632
_diffrn_reflns_theta_full 28.99
_diffrn_reflns_theta_max 28.99
_diffrn_reflns_theta_min 2.98
_exptl_absorpt_coefficient_mu 1.223
_exptl_absorpt_correction_T_max 1.00000
_exptl_absorpt_correction_T_min 0.81696
_exptl_absorpt_correction_type multi-scan
_exptl_absorpt_process_details
;
CrysAlisPro, Oxford Diffraction Ltd.,
Version 1.171.33.55 (release 05-01-2010 CrysAlis171 .NET)
(compiled Jan 5 2010,16:28:46)
Empirical absorption correction using spherical harmonics,
implemented in SCALE3 ABSPACK scaling algorithm.
;
_exptl_crystal_colour yellow
_exptl_crystal_density_diffrn 1.322
_exptl_crystal_density_method 'not measured'
_exptl_crystal_description needle
_exptl_crystal_F_000 856
_exptl_crystal_size_max 0.5
_exptl_crystal_size_mid 0.1
_exptl_crystal_size_min 0.1
_refine_diff_density_max 0.390
_refine_diff_density_min -0.351
_refine_diff_density_rms 0.055
_refine_ls_extinction_method none
_refine_ls_goodness_of_fit_ref 0.908
_refine_ls_hydrogen_treatment mixed
_refine_ls_matrix_type full
_refine_ls_number_parameters 248
_refine_ls_number_reflns 5387
_refine_ls_number_restraints 0
_refine_ls_restrained_S_all 0.908
_refine_ls_R_factor_all 0.0519
_refine_ls_R_factor_gt 0.0296
_refine_ls_shift/su_max 0.001
_refine_ls_shift/su_mean 0.000
_refine_ls_structure_factor_coef Fsqd
_refine_ls_weighting_details 'calc w=1/[\s^2^(Fo^2^)+(0.0331P)^2^+0.0000P] where P=(Fo^2^+2Fc^2^)/3'
_refine_ls_weighting_scheme calc
_refine_ls_wR_factor_gt 0.0628
_refine_ls_wR_factor_ref 0.0657
_reflns_number_gt 3820
_reflns_number_total 5387
_reflns_threshold_expression I>2\s(I)
_cod_data_source_file c2dt32176a.txt
_cod_data_source_block jkcben7
_cod_original_sg_symbol_H-M P2(1)/c
_cod_database_code 7022267

loop_
_symmetry_equiv_pos_as_xyz
'x, y, z'
'-x, y+1/2, -z+1/2'
'-x, -y, -z'
'x, -y-1/2, z-1/2'

loop_
_atom_site_label
_atom_site_type_symbol
_atom_site_fract_x
_atom_site_fract_y
_atom_site_fract_z
_atom_site_U_iso_or_equiv
_atom_site_adp_type
_atom_site_occupancy
_atom_site_symmetry_multiplicity
_atom_site_calc_flag
_atom_site_refinement_flags
Zn1 Zn 0.695553(17) 0.053924(13) 0.400276(15) 0.02080(6) Uani 1 1 d .
O1 O 0.80923(11) 0.10036(9) 0.33657(10) 0.0367(3) Uani 1 1 d .
C11 C 1.00387(15) 0.21193(12) 0.35485(13) 0.0239(4) Uani 1 1 d .
H11A H 0.9708 0.2147 0.4131 0.029 Uiso 1 1 calc R
C12 C 1.10017(15) 0.26532(12) 0.36261(14) 0.0257(4) Uani 1 1 d .
H12A H 1.1331 0.3051 0.4256 0.031 Uiso 1 1 calc R
C13 C 1.15094(15) 0.26162(12) 0.27768(14) 0.0265(4) Uani 1 1 d .
H13A H 1.2186 0.2983 0.2841 0.032 Uiso 1 1 calc R
C14 C 1.10384(15) 0.20594(12) 0.18661(14) 0.0241(4) Uani 1 1 d .
H14A H 1.1395 0.2040 0.1302 0.029 Uiso 1 1 calc R
C15 C 1.00212(14) 0.15031(11) 0.17376(12) 0.0183(3) Uani 1 1 d .
C16 C 0.94880(14) 0.09730(11) 0.07755(13) 0.0209(3) Uani 1 1 d .
H16A H 0.9825 0.0956 0.0197 0.025 Uiso 1 1 calc R
C17 C 0.84690(14) 0.04703(11) 0.06581(12) 0.0191(3) Uani 1 1 d .
C18 C 0.78854(16) -0.00417(12) -0.03355(13) 0.0250(4) Uani 1 1 d .
H18A H 0.8211 -0.0052 -0.0922 0.030 Uiso 1 1 calc R
C19 C 0.68776(16) -0.05144(12) -0.04641(14) 0.0292(4) Uani 1 1 d .
H19A H 0.6511 -0.0849 -0.1135 0.035 Uiso 1 1 calc R
C110 C 0.63730(15) -0.05129(12) 0.03875(14) 0.0282(4) Uani 1 1 d .
H11B H 0.5664 -0.0841 0.0289 0.034 Uiso 1 1 calc R
C111 C 0.68993(15) -0.00414(12) 0.13549(14) 0.0244(4) Uani 1 1 d .
H11C H 0.6551 -0.0051 0.1925 0.029 Uiso 1 1 calc R
C112 C 0.79575(13) 0.04656(11) 0.15331(13) 0.0185(3) Uani 1 1 d .
C113 C 0.84974(14) 0.09824(11) 0.25270(13) 0.0207(3) Uani 1 1 d .
C114 C 0.95200(14) 0.15210(11) 0.26123(12) 0.0183(3) Uani 1 1 d .
C21 C 0.58645(15) -0.05753(12) 0.37748(15) 0.0238(4) Uani 1 1 d .
C22 C 0.64114(17) -0.15986(13) 0.39588(16) 0.0337(4) Uani 1 1 d .
H22A H 0.5809 -0.2093 0.3865 0.051 Uiso 1 1 calc R
H22B H 0.6952 -0.1641 0.4708 0.051 Uiso 1 1 calc R
H22C H 0.6822 -0.1714 0.3421 0.051 Uiso 1 1 calc R
N31 N 0.79450(12) 0.08067(10) 0.56878(11) 0.0219(3) Uani 1 1 d .
C311 C 0.75423(18) 0.01924(14) 0.64432(15) 0.0362(5) Uani 1 1 d .
H31A H 0.7934 0.0389 0.7207 0.054 Uiso 1 1 calc R
H31B H 0.7714 -0.0495 0.6343 0.054 Uiso 1 1 calc R
H31C H 0.6712 0.0275 0.6282 0.054 Uiso 1 1 calc R
C312 C 0.91895(16) 0.06380(14) 0.59239(16) 0.0372(5) Uani 1 1 d .
H31D H 0.9595 0.0828 0.6687 0.056 Uiso 1 1 calc R
H31E H 0.9472 0.1030 0.5419 0.056 Uiso 1 1 calc R
H31F H 0.9327 -0.0057 0.5822 0.056 Uiso 1 1 calc R
C32 C 0.77474(16) 0.18572(12) 0.58510(14) 0.0284(4) Uani 1 1 d .
H32A H 0.8247 0.2257 0.5540 0.034 Uiso 1 1 calc R
H32B H 0.7959 0.1998 0.6651 0.034 Uiso 1 1 calc R
C33 C 0.65073(16) 0.21400(13) 0.53023(14) 0.0300(4) Uani 1 1 d .
H33A H 0.6009 0.1765 0.5638 0.036 Uiso 1 1 calc R
H33B H 0.6406 0.2844 0.5426 0.036 Uiso 1 1 calc R
N34 N 0.61584(12) 0.19418(9) 0.41018(11) 0.0231(3) Uani 1 1 d .
C341 C 0.65566(18) 0.27277(13) 0.35142(17) 0.0419(5) Uani 1 1 d .
H34A H 0.6201 0.3348 0.3615 0.063 Uiso 1 1 calc R
H34B H 0.6339 0.2571 0.2726 0.063 Uiso 1 1 calc R
H34C H 0.7394 0.2786 0.3812 0.063 Uiso 1 1 calc R
C342 C 0.48941(16) 0.18815(13) 0.36626(15) 0.0327(4) Uani 1 1 d .
H34D H 0.4559 0.2510 0.3772 0.049 Uiso 1 1 calc R
H34E H 0.4619 0.1366 0.4052 0.049 Uiso 1 1 calc R
H34F H 0.4665 0.1729 0.2872 0.049 Uiso 1 1 calc R
H21A H 0.5459(15) -0.0481(11) 0.4292(14) 0.021(4) Uiso 1 1 d .
H21B H 0.5334(19) -0.0526(14) 0.3067(18) 0.051(6) Uiso 1 1 d .

loop_
_atom_site_aniso_label
_atom_site_aniso_U_11
_atom_site_aniso_U_22
_atom_site_aniso_U_33
_atom_site_aniso_U_23
_atom_site_aniso_U_13
_atom_site_aniso_U_12
Zn1 0.02083(10) 0.02342(10) 0.02013(10) -0.00388(9) 0.00923(7) -0.00593(9)
O1 0.0374(8) 0.0519(8) 0.0296(7) -0.0192(6) 0.0231(6) -0.0223(7)
C11 0.0258(10) 0.0268(9) 0.0214(9) -0.0028(7) 0.0106(7) -0.0041(7)
C12 0.0278(10) 0.0251(9) 0.0233(9) -0.0047(7) 0.0067(8) -0.0053(7)
C13 0.0219(9) 0.0257(9) 0.0330(10) 0.0012(8) 0.0101(8) -0.0056(7)
C14 0.0252(9) 0.0264(9) 0.0249(9) 0.0016(7) 0.0142(7) -0.0006(7)
C15 0.0191(8) 0.0169(8) 0.0196(8) 0.0031(6) 0.0069(7) 0.0034(6)
C16 0.0253(9) 0.0219(8) 0.0184(8) 0.0024(7) 0.0110(7) 0.0032(7)
C17 0.0227(8) 0.0157(7) 0.0169(7) 0.0028(7) 0.0033(6) 0.0043(7)
C18 0.0327(10) 0.0229(9) 0.0183(8) 0.0009(7) 0.0063(7) 0.0027(8)
C19 0.0347(10) 0.0244(9) 0.0212(9) -0.0041(8) -0.0022(7) -0.0006(8)
C110 0.0232(9) 0.0240(8) 0.0329(9) 0.0008(8) 0.0019(7) -0.0026(8)
C111 0.0232(9) 0.0236(9) 0.0266(9) 0.0002(7) 0.0080(7) -0.0016(7)
C112 0.0168(8) 0.0167(7) 0.0205(8) 0.0019(7) 0.0038(6) 0.0020(7)
C113 0.0216(9) 0.0221(8) 0.0204(8) 0.0003(7) 0.0092(7) 0.0003(7)
C114 0.0194(8) 0.0175(7) 0.0181(8) 0.0012(6) 0.0061(7) 0.0009(6)
C21 0.0224(9) 0.0248(8) 0.0259(9) -0.0065(8) 0.0100(7) -0.0051(8)
C22 0.0355(11) 0.0270(9) 0.0425(11) -0.0093(8) 0.0181(9) -0.0041(8)
N31 0.0215(7) 0.0241(7) 0.0193(7) 0.0019(5) 0.0054(6) -0.0017(6)
C311 0.0395(12) 0.0425(11) 0.0238(10) 0.0066(8) 0.0059(9) -0.0127(9)
C312 0.0219(9) 0.0464(12) 0.0384(11) 0.0077(9) 0.0021(8) 0.0027(9)
C32 0.0308(10) 0.0271(9) 0.0244(9) -0.0050(7) 0.0041(8) -0.0053(7)
C33 0.0327(11) 0.0250(9) 0.0306(10) -0.0088(8) 0.0075(8) 0.0007(8)
N34 0.0238(8) 0.0199(7) 0.0230(7) 0.0032(6) 0.0036(6) -0.0037(6)
C341 0.0399(12) 0.0321(10) 0.0489(12) 0.0184(9) 0.0067(10) -0.0073(9)
C342 0.0262(10) 0.0299(10) 0.0378(11) 0.0020(8) 0.0040(8) 0.0000(8)

loop_
_atom_type_symbol
_atom_type_description
_atom_type_scat_dispersion_real
_atom_type_scat_dispersion_imag
_atom_type_scat_source
C C 0.0033 0.0016 'International Tables Vol C Tables 4.2.6.8 and 6.1.1.4'
H H 0.0000 0.0000 'International Tables Vol C Tables 4.2.6.8 and 6.1.1.4'
N N 0.0061 0.0033 'International Tables Vol C Tables 4.2.6.8 and 6.1.1.4'
O O 0.0106 0.0060 'International Tables Vol C Tables 4.2.6.8 and 6.1.1.4'
Zn Zn 0.2839 1.4301 'International Tables Vol C Tables 4.2.6.8 and 6.1.1.4'

loop_
_geom_angle_atom_site_label_1
_geom_angle_atom_site_label_2
_geom_angle_atom_site_label_3
_geom_angle
O1 Zn1 C21 137.14(6)
O1 Zn1 N31 96.21(5)
C21 Zn1 N31 114.99(6)
O1 Zn1 N34 97.48(5)
C21 Zn1 N34 113.03(6)
N31 Zn1 N34 85.17(5)
C113 O1 Zn1 147.48(11)
C12 C11 C114 121.28(15)
C12 C11 H11A 119.4
C114 C11 H11A 119.4
C11 C12 C13 120.25(16)
C11 C12 H12A 119.9
C13 C12 H12A 119.9
C14 C13 C12 120.38(16)
C14 C13 H13A 119.8
C12 C13 H13A 119.8
C13 C14 C15 121.45(15)
C13 C14 H14A 119.3
C15 C14 H14A 119.3
C16 C15 C14 122.06(14)
C16 C15 C114 119.69(14)
C14 C15 C114 118.22(14)
C17 C16 C15 120.61(14)
C17 C16 H16A 119.7
C15 C16 H16A 119.7
C16 C17 C18 121.50(15)
C16 C17 C112 120.71(14)
C18 C17 C112 117.78(15)
C19 C18 C17 121.75(16)
C19 C18 H18A 119.1
C17 C18 H18A 119.1
C18 C19 C110 120.49(16)
C18 C19 H19A 119.8
C110 C19 H19A 119.8
C111 C110 C19 120.07(16)
C111 C110 H11B 120.0
C19 C110 H11B 120.0
C110 C111 C112 121.72(16)
C110 C111 H11C 119.1
C112 C111 H11C 119.1
C113 C112 C111 122.18(14)
C113 C112 C17 119.62(14)
C111 C112 C17 118.18(15)
O1 C113 C112 123.24(15)
O1 C113 C114 118.14(14)
C112 C113 C114 118.60(14)
C11 C114 C113 120.87(14)
C11 C114 C15 118.38(14)
C113 C114 C15 120.70(14)
C22 C21 Zn1 115.73(12)
C22 C21 H21A 108.4(9)
Zn1 C21 H21A 105.5(10)
C22 C21 H21B 110.6(12)
Zn1 C21 H21B 108.6(12)
H21A C21 H21B 107.6(16)
C21 C22 H22A 109.5
C21 C22 H22B 109.5
H22A C22 H22B 109.5
C21 C22 H22C 109.5
H22A C22 H22C 109.5
H22B C22 H22C 109.5
C311 N31 C312 108.14(14)
C311 N31 C32 111.01(14)
C312 N31 C32 109.02(14)
C311 N31 Zn1 110.94(11)
C312 N31 Zn1 113.83(11)
C32 N31 Zn1 103.87(9)
N31 C311 H31A 109.5
N31 C311 H31B 109.5
H31A C311 H31B 109.5
N31 C311 H31C 109.5
H31A C311 H31C 109.5
H31B C311 H31C 109.5
N31 C312 H31D 109.5
N31 C312 H31E 109.5
H31D C312 H31E 109.5
N31 C312 H31F 109.5
H31D C312 H31F 109.5
H31E C312 H31F 109.5
N31 C32 C33 111.55(14)
N31 C32 H32A 109.3
C33 C32 H32A 109.3
N31 C32 H32B 109.3
C33 C32 H32B 109.3
H32A C32 H32B 108.0
N34 C33 C32 110.94(14)
N34 C33 H33A 109.5
C32 C33 H33A 109.5
N34 C33 H33B 109.5
C32 C33 H33B 109.5
H33A C33 H33B 108.0
C341 N34 C342 108.73(14)
C341 N34 C33 110.86(14)
C342 N34 C33 109.54(14)
C341 N34 Zn1 112.81(12)
C342 N34 Zn1 111.47(10)
C33 N34 Zn1 103.35(10)
N34 C341 H34A 109.5
N34 C341 H34B 109.5
H34A C341 H34B 109.5
N34 C341 H34C 109.5
H34A C341 H34C 109.5
H34B C341 H34C 109.5
N34 C342 H34D 109.5
N34 C342 H34E 109.5
H34D C342 H34E 109.5
N34 C342 H34F 109.5
H34D C342 H34F 109.5
H34E C342 H34F 109.5

loop_
_geom_bond_atom_site_label_1
_geom_bond_atom_site_label_2
_geom_bond_distance
Zn1 O1 1.9242(12)
Zn1 C21 1.9878(17)
Zn1 N31 2.1440(13)
Zn1 N34 2.1734(13)
O1 C113 1.3110(18)
C11 C12 1.364(2)
C11 C114 1.423(2)
C11 H11A 0.9500
C12 C13 1.407(2)
C12 H12A 0.9500
C13 C14 1.358(2)
C13 H13A 0.9500
C14 C15 1.425(2)
C14 H14A 0.9500
C15 C16 1.399(2)
C15 C114 1.430(2)
C16 C17 1.392(2)
C16 H16A 0.9500
C17 C18 1.429(2)
C17 C112 1.439(2)
C18 C19 1.357(2)
C18 H18A 0.9500
C19 C110 1.406(2)
C19 H19A 0.9500
C110 C111 1.363(2)
C110 H11B 0.9500
C111 C112 1.424(2)
C111 H11C 0.9500
C112 C113 1.421(2)
C113 C114 1.428(2)
C21 C22 1.538(2)
C21 H21A 0.949(17)
C21 H21B 0.94(2)
C22 H22A 0.9800
C22 H22B 0.9800
C22 H22C 0.9800
N31 C311 1.473(2)
N31 C312 1.477(2)
N31 C32 1.482(2)
C311 H31A 0.9800
C311 H31B 0.9800
C311 H31C 0.9800
C312 H31D 0.9800
C312 H31E 0.9800
C312 H31F 0.9800
C32 C33 1.512(2)
C32 H32A 0.9900
C32 H32B 0.9900
C33 N34 1.480(2)
C33 H33A 0.9900
C33 H33B 0.9900
N34 C341 1.476(2)
N34 C342 1.476(2)
C341 H34A 0.9800
C341 H34B 0.9800
C341 H34C 0.9800
C342 H34D 0.9800
C342 H34E 0.9800
C342 H34F 0.9800

loop_
_geom_torsion_atom_site_label_1
_geom_torsion_atom_site_label_2
_geom_torsion_atom_site_label_3
_geom_torsion_atom_site_label_4
_geom_torsion
C21 Zn1 O1 C113 18.5(3)
N31 Zn1 O1 C113 156.4(2)
N34 Zn1 O1 C113 -117.7(2)
C114 C11 C12 C13 -0.5(3)
C11 C12 C13 C14 0.9(3)
C12 C13 C14 C15 0.3(3)
C13 C14 C15 C16 176.09(16)
C13 C14 C15 C114 -1.8(2)
C14 C15 C16 C17 -177.30(15)
C114 C15 C16 C17 0.6(2)
C15 C16 C17 C18 177.35(15)
C15 C16 C17 C112 -1.5(2)
C16 C17 C18 C19 -178.46(16)
C112 C17 C18 C19 0.4(2)
C17 C18 C19 C110 0.0(3)
C18 C19 C110 C111 -0.5(3)
C19 C110 C111 C112 0.5(3)
C110 C111 C112 C113 178.22(16)
C110 C111 C112 C17 0.0(2)
C16 C17 C112 C113 0.2(2)
C18 C17 C112 C113 -178.73(14)
C16 C17 C112 C111 178.47(14)
C18 C17 C112 C111 -0.4(2)
Zn1 O1 C113 C112 5.0(3)
Zn1 O1 C113 C114 -176.21(16)
C111 C112 C113 O1 2.6(3)
C17 C112 C113 O1 -179.18(15)
C111 C112 C113 C114 -176.19(15)
C17 C112 C113 C114 2.0(2)
C12 C11 C114 C113 -178.55(16)
C12 C11 C114 C15 -1.1(2)
O1 C113 C114 C11 -4.4(2)
C112 C113 C114 C11 174.49(15)
O1 C113 C114 C15 178.19(14)
C112 C113 C114 C15 -3.0(2)
C16 C15 C114 C11 -175.82(15)
C14 C15 C114 C11 2.1(2)
C16 C15 C114 C113 1.7(2)
C14 C15 C114 C113 179.65(15)
O1 Zn1 C21 C22 61.59(17)
N31 Zn1 C21 C22 -71.07(14)
N34 Zn1 C21 C22 -166.64(12)
O1 Zn1 N31 C311 -157.54(12)
C21 Zn1 N31 C311 -7.75(14)
N34 Zn1 N31 C311 105.43(12)
O1 Zn1 N31 C312 -35.30(12)
C21 Zn1 N31 C312 114.49(12)
N34 Zn1 N31 C312 -132.32(12)
O1 Zn1 N31 C32 83.13(11)
C21 Zn1 N31 C32 -127.08(11)
N34 Zn1 N31 C32 -13.90(10)
C311 N31 C32 C33 -78.32(17)
C312 N31 C32 C33 162.65(15)
Zn1 N31 C32 C33 40.96(15)
N31 C32 C33 N34 -59.06(18)
C32 C33 N34 C341 -80.15(18)
C32 C33 N34 C342 159.86(14)
C32 C33 N34 Zn1 40.96(15)
O1 Zn1 N34 C341 9.72(12)
C21 Zn1 N34 C341 -139.50(12)
N31 Zn1 N34 C341 105.36(12)
O1 Zn1 N34 C342 132.38(11)
C21 Zn1 N34 C342 -16.84(13)
N31 Zn1 N34 C342 -131.98(11)
O1 Zn1 N34 C33 -110.06(11)
C21 Zn1 N34 C33 100.71(12)
N31 Zn1 N34 C33 -14.42(10)
